data_7127035
loop_
_publ_author_name
'Sekine, Yoshihiro'
'Chen, Jian'
'Eguchi, Naoki'
'Miyasaka, Hitoshi'

_publ_section_title
;
 Fine tuning of intra-lattice electron transfers through site doping in
 tetraoxolene-bridged iron honeycomb layers.
;
_journal_issue 74
_journal_name_full 'Chemical communications (Cambridge, England)'
_journal_page_first 10867
_journal_page_last 10870
_journal_paper_doi 10.1039/d0cc03808c
_journal_volume 56
_journal_year 2020
_chemical_formula_moiety '0.5(Br0.96 C36 Cl11.04 Fe4 O24), 2(C12 H28 N)'
_chemical_formula_sum 'C42 H56 Br0.48 Cl5.52 Fe2 N2 O12'
_chemical_formula_weight 1126.63
_space_group_crystal_system monoclinic
_space_group_IT_number 14
_space_group_name_Hall '-P 2yn'
_space_group_name_H-M_alt 'P 1 21/n 1'
_atom_sites_solution_hydrogens geom
_audit_creation_date 2020-07-31
_audit_creation_method
;
Olex2 1.2
(compiled 2018.05.29 svn.r3508 for OlexSys, GUI svn.r5506)
;
_audit_update_record
;
2020-08-04 deposited with the CCDC.	2020-08-06 downloaded from the CCDC.
;
_cell_angle_alpha 90
_cell_angle_beta 101.308(6)
_cell_angle_gamma 90
_cell_formula_units_Z 2
_cell_length_a 10.7693(7)
_cell_length_b 20.6834(12)
_cell_length_c 12.2409(8)
_cell_measurement_reflns_used 4654
_cell_measurement_temperature 103(2)
_cell_measurement_theta_max 31.1930
_cell_measurement_theta_min 1.9590
_cell_volume 2673.7(3)
_computing_cell_refinement 'CrysAlisPro 1.171.39.46 (Rigaku OD, 2018)'
_computing_data_collection 'CrysAlisPro 1.171.39.46 (Rigaku OD, 2018)'
_computing_data_reduction 'CrysAlisPro 1.171.39.46 (Rigaku OD, 2018)'
_computing_molecular_graphics 'Olex2 (Dolomanov et al., 2009)'
_computing_publication_material 'Olex2 (Dolomanov et al., 2009)'
_computing_structure_refinement 'ShelXL (Sheldrick, 2015)'
_computing_structure_solution 'SHELXT 2014/5 (Sheldrick, 2014)'
_diffrn_ambient_temperature 103.15
_diffrn_detector 'CCD plate'
_diffrn_measured_fraction_theta_full 0.987
_diffrn_measured_fraction_theta_max 0.885
_diffrn_measurement_details
;
List of Runs (angles in degrees, time in seconds):

  # Type    Start    End  Width  t~exp~   \w     \q     \k     \f   Frames
#--------------------------------------------------------------------------
  1  \w   -110.00  70.00   0.50   30.00    --  -20.00  45.00   0.00  360
  2  \w   -110.00  70.00   0.50   30.00    --  -20.00  45.00  90.00  360
;
_diffrn_measurement_device 'abstract diffractometer'
_diffrn_measurement_device_type 'dtrek-CrysAlisPro-abstract goniometer imported rigaku-d*trek images'
_diffrn_measurement_method '\w scans'
_diffrn_orient_matrix_type 'CrysAlisPro convention (1999,Acta A55,543-557)'
_diffrn_orient_matrix_UB_11 0.0570106000
_diffrn_orient_matrix_UB_12 -0.0070019000
_diffrn_orient_matrix_UB_13 -0.0183653000
_diffrn_orient_matrix_UB_21 -0.0285033000
_diffrn_orient_matrix_UB_22 0.0098059000
_diffrn_orient_matrix_UB_23 -0.0546885000
_diffrn_orient_matrix_UB_31 0.0211468000
_diffrn_orient_matrix_UB_32 0.0321321000
_diffrn_orient_matrix_UB_33 0.0126884000
_diffrn_radiation_monochromator graphite
_diffrn_radiation_probe x-ray
_diffrn_radiation_type MoK\a
_diffrn_radiation_wavelength 0.71073
_diffrn_reflns_av_R_equivalents 0.0872
_diffrn_reflns_av_unetI/netI 0.1135
_diffrn_reflns_Laue_measured_fraction_full 0.987
_diffrn_reflns_Laue_measured_fraction_max 0.885
_diffrn_reflns_limit_h_max 14
_diffrn_reflns_limit_h_min -15
_diffrn_reflns_limit_k_max 27
_diffrn_reflns_limit_k_min -26
_diffrn_reflns_limit_l_max 12
_diffrn_reflns_limit_l_min -17
_diffrn_reflns_number 22556
_diffrn_reflns_point_group_measured_fraction_full 0.987
_diffrn_reflns_point_group_measured_fraction_max 0.885
_diffrn_reflns_theta_full 25.242
_diffrn_reflns_theta_max 31.113
_diffrn_reflns_theta_min 1.962
_diffrn_source 'fine-focus sealed X-ray tube'
_diffrn_source_type 'Enhance (Mo) X-ray Source'
_exptl_absorpt_coefficient_mu 1.232
_exptl_absorpt_correction_T_max 1.00000
_exptl_absorpt_correction_T_min 0.78439
_exptl_absorpt_correction_type multi-scan
_exptl_absorpt_process_details
;
CrysAlisPro 1.171.39.46 (Rigaku Oxford Diffraction, 2018)
Empirical absorption correction using spherical harmonics,
 implemented in SCALE3 ABSPACK scaling algorithm.
;
_exptl_crystal_colour black
_exptl_crystal_colour_primary black
_exptl_crystal_density_diffrn 1.399
_exptl_crystal_description hexagonal
_exptl_crystal_F_000 1161
_exptl_crystal_size_max 0.171
_exptl_crystal_size_mid 0.127
_exptl_crystal_size_min 0.04
_refine_diff_density_max 1.919
_refine_diff_density_min -1.232
_refine_diff_density_rms 0.156
_refine_ls_extinction_method none
_refine_ls_goodness_of_fit_ref 1.036
_refine_ls_hydrogen_treatment constr
_refine_ls_matrix_type full
_refine_ls_number_parameters 322
_refine_ls_number_reflns 7609
_refine_ls_number_restraints 72
_refine_ls_restrained_S_all 1.032
_refine_ls_R_factor_all 0.2150
_refine_ls_R_factor_gt 0.1294
_refine_ls_shift/su_max 0.001
_refine_ls_shift/su_mean 0.000
_refine_ls_structure_factor_coef Fsqd
_refine_ls_weighting_details 'w=1/[\s^2^(Fo^2^)+(0.0394P)^2^+49.4766P] where P=(Fo^2^+2Fc^2^)/3'
_refine_ls_weighting_scheme calc
_refine_ls_wR_factor_gt 0.2567
_refine_ls_wR_factor_ref 0.3004
_reflns_Friedel_coverage 0.000
_reflns_number_gt 3951
_reflns_number_total 7609
_reflns_threshold_expression 'I > 2\s(I)'
_cod_data_source_file d0cc03808c2.cif
_cod_data_source_block Br-010-d_CCDC-2014805_R1
_cod_depositor_comments 'Adding full bibliography for 7127029--7127048.cif.'
_cod_database_code 7127035
_shelx_shelxl_version_number 2018/3
_chemical_oxdiff_formula 'C42 H56 Cl5.4 Br0.6 Fe2 N2 O12'
_shelx_space_group_comment
;
The symmetry employed for this shelxl refinement is uniquely defined
by the following loop, which should always be used as a source of
symmetry information in preference to the above space-group names.
They are only intended as comments.
;
_reflns_odcompleteness_completeness 88.45
_reflns_odcompleteness_iscentric 1
_reflns_odcompleteness_theta 31.04
_olex2_refinement_description
;
1. Fixed Uiso
 At 1.2 times of:
  All C(H,H) groups
 At 1.5 times of:
  All C(H,H,H) groups
2. Restrained distances
 Cl2-C9 \\sim Cl3-C3 \\sim Cl1-C6
 with sigma of 0.02
 Br1-C6 \\sim Br2-C9 \\sim Br3-C3
 with sigma of 0.02
3. Uiso/Uaniso restraints and constraints
Cl2 \\sim C9 \\sim Br2: within 2A with sigma of 0.01 and sigma for terminal
atoms of 0.01
Cl1 \\sim C6 \\sim Br1: within 2A with sigma of 0.01 and sigma for terminal
atoms of 0.01
Cl3 \\sim Br3 \\sim C3: within 2A with sigma of 0.01 and sigma for terminal
atoms of 0.01
4. Rigid body (RIGU) restrains
 Cl2, C9, Br2
 with sigma for 1-2 distances of 0.004 and sigma for 1-3 distances of 0.004
 Cl1, C6, Br1
 with sigma for 1-2 distances of 0.004 and sigma for 1-3 distances of 0.004
 Cl3, C3, Br3
 with sigma for 1-2 distances of 0.004 and sigma for 1-3 distances of 0.004
5. Others
 Sof(Br1)=Sof(Br2)=1-FVAR(1)
 Sof(Cl2)=Sof(Cl1)=FVAR(1)
 Sof(Br3)=1-FVAR(2)
 Sof(Cl3)=FVAR(2)
6.a Secondary CH2 refined with riding coordinates:
 C17(H17A,H17B), C7(H7A,H7B), C14(H14A,H14B), C10(H10A,H10B), C13(H13A,H13B),
 C16(H16A,H16B), C11(H11A,H11B), C12(H12A,H12B)
6.b Idealised Me refined as rotating group:
 C18(H18A,H18B,H18C), C15(H15A,H15B,H15C), C19(H19A,H19B,H19C), C1A(H1AA,H1AB,
 H1AC)
;
_olex2_submission_special_instructions 'No special instructions were received'
_oxdiff_exptl_absorpt_empirical_details
;
Empirical correction (ABSPACK) includes:
- Absorption correction using spherical harmonics
- Frame scaling
- Detector area scaling
;
_oxdiff_exptl_absorpt_empirical_full_max 1.426
_oxdiff_exptl_absorpt_empirical_full_min 0.703

loop_
_space_group_symop_operation_xyz
'x, y, z'
'-x+1/2, y+1/2, -z+1/2'
'-x, -y, -z'
'x-1/2, -y-1/2, z-1/2'

loop_
_atom_site_label
_atom_site_type_symbol
_atom_site_fract_x
_atom_site_fract_y
_atom_site_fract_z
_atom_site_U_iso_or_equiv
_atom_site_adp_type
_atom_site_occupancy
_atom_site_site_symmetry_order
_atom_site_calc_flag
_atom_site_refinement_flags_posn
_atom_site_refinement_flags_adp
_atom_site_refinement_flags_occupancy
_atom_site_disorder_assembly
_atom_site_disorder_group
Fe1 Fe -0.04276(12) 0.31076(6) 0.52616(11) 0.0334(4) Uani 1 1 d . . . . .
Cl2 Cl 0.0661(7) 0.3290(5) 0.9414(7) 0.0350(12) Uani 0.919(6) 1 d D U P A 1
Cl3 Cl -0.2993(6) 0.5191(5) 0.4807(5) 0.0380(12) Uani 0.923(8) 1 d D U P B 3
Cl1 Cl 0.3395(9) 0.1703(3) 0.6093(7) 0.0387(14) Uani 0.919(6) 1 d D U P A 1
O3 O 0.4221(5) 0.1877(3) 0.8601(5) 0.0351(14) Uani 1 1 d . . . . .
O4 O 0.3061(5) 0.2457(3) 0.9963(5) 0.0333(14) Uani 1 1 d . . . . .
O2 O 0.0957(5) 0.2466(3) 0.5570(5) 0.0329(14) Uani 1 1 d . . . . .
O6 O -0.0976(6) 0.6191(3) 0.4740(5) 0.0382(15) Uani 1 1 d . . . . .
O1 O -0.0131(5) 0.3129(3) 0.6925(5) 0.0344(14) Uani 1 1 d . . . . .
O5 O -0.1435(6) 0.3963(3) 0.5227(5) 0.0391(15) Uani 1 1 d . . . . .
N1 N 0.6094(7) 0.3606(4) 0.7539(6) 0.0365(17) Uani 1 1 d . . . . .
C4 C 0.3170(8) 0.2142(4) 0.8142(7) 0.0309(18) Uani 1 1 d . . . . .
C2 C 0.1517(8) 0.2461(4) 0.6604(7) 0.0314(18) Uani 1 1 d . . . . .
C8 C -0.0841(8) 0.4473(4) 0.5104(7) 0.0324(19) Uani 1 1 d . . . . .
C1 C 0.0892(8) 0.2842(4) 0.7373(7) 0.0305(18) Uani 1 1 d . . . . .
C3 C -0.1345(7) 0.5092(4) 0.4929(7) 0.0335(18) Uani 1 1 d D U . . .
C5 C 0.2530(8) 0.2508(4) 0.8939(7) 0.0320(19) Uani 1 1 d . . . . .
C6 C 0.2626(8) 0.2127(4) 0.7001(6) 0.0329(18) Uani 1 1 d D U . . .
C17 C 0.7145(10) 0.2489(5) 0.7489(8) 0.043(2) Uani 1 1 d . . . . .
H17A H 0.797316 0.262647 0.793226 0.052 Uiso 1 1 calc R . . . .
H17B H 0.716283 0.255909 0.669202 0.052 Uiso 1 1 calc R . . . .
C7 C 0.7311(9) 0.3909(5) 0.8155(8) 0.042(2) Uani 1 1 d . . . . .
H7A H 0.802633 0.371327 0.787271 0.051 Uiso 1 1 calc R . . . .
H7B H 0.741784 0.379479 0.895310 0.051 Uiso 1 1 calc R . . . .
C C -0.0591(8) 0.5624(5) 0.4854(7) 0.036(2) Uani 1 1 d . . . . .
C9 C 0.1430(8) 0.2854(4) 0.8506(7) 0.0331(18) Uani 1 1 d D U . . .
C14 C 0.5022(9) 0.3346(5) 0.5498(8) 0.043(2) Uani 1 1 d . . . . .
H14A H 0.417149 0.343907 0.565342 0.052 Uiso 1 1 calc R . . . .
H14B H 0.518042 0.287560 0.558595 0.052 Uiso 1 1 calc R . . . .
C10 C 0.7403(11) 0.4640(5) 0.8062(9) 0.053(3) Uani 1 1 d . . . . .
H10A H 0.736064 0.476312 0.727393 0.063 Uiso 1 1 calc R . . . .
H10B H 0.668247 0.484580 0.832097 0.063 Uiso 1 1 calc R . . . .
C13 C 0.6021(9) 0.3719(5) 0.6295(8) 0.039(2) Uani 1 1 d . . . . .
H13A H 0.587425 0.418545 0.614482 0.047 Uiso 1 1 calc R . . . .
H13B H 0.685711 0.361168 0.612142 0.047 Uiso 1 1 calc R . . . .
C16 C 0.6105(9) 0.2896(5) 0.7809(8) 0.042(2) Uani 1 1 d . . . . .
H16A H 0.528203 0.271107 0.743680 0.050 Uiso 1 1 calc R . . . .
H16B H 0.615793 0.285087 0.862170 0.050 Uiso 1 1 calc R . . . .
C18 C 0.6943(9) 0.1774(5) 0.7690(9) 0.045(2) Uani 1 1 d . . . . .
H18A H 0.612044 0.163886 0.725664 0.067 Uiso 1 1 calc GR . . . .
H18B H 0.696143 0.170189 0.848407 0.067 Uiso 1 1 calc GR . . . .
H18C H 0.761705 0.152196 0.745837 0.067 Uiso 1 1 calc GR . . . .
C11 C 0.4919(10) 0.3911(5) 0.7839(9) 0.047(2) Uani 1 1 d . . . . .
H11A H 0.484004 0.435696 0.754119 0.057 Uiso 1 1 calc R . . . .
H11B H 0.416978 0.366605 0.745399 0.057 Uiso 1 1 calc R . . . .
C15 C 0.5090(10) 0.3558(6) 0.4312(8) 0.051(3) Uani 1 1 d . . . . .
H15A H 0.456332 0.327030 0.377505 0.077 Uiso 1 1 calc GR . . . .
H15B H 0.596934 0.353537 0.421077 0.077 Uiso 1 1 calc GR . . . .
H15C H 0.478058 0.400253 0.419104 0.077 Uiso 1 1 calc GR . . . .
C12 C 0.4875(12) 0.3939(6) 0.9051(10) 0.059(3) Uani 1 1 d . . . . .
H12A H 0.563371 0.416849 0.945735 0.071 Uiso 1 1 calc R . . . .
H12B H 0.488371 0.349503 0.935310 0.071 Uiso 1 1 calc R . . . .
C19 C 0.8632(12) 0.4873(6) 0.8760(12) 0.077(4) Uani 1 1 d . . . . .
H19A H 0.934048 0.471964 0.843400 0.116 Uiso 1 1 calc GR . . . .
H19B H 0.871916 0.470353 0.951893 0.116 Uiso 1 1 calc GR . . . .
H19C H 0.863670 0.534638 0.878066 0.116 Uiso 1 1 calc GR . . . .
C1A C 0.3694(14) 0.4287(6) 0.9229(12) 0.077(4) Uani 1 1 d . . . . .
H1AA H 0.294320 0.404962 0.885428 0.115 Uiso 1 1 calc GR . . . .
H1AB H 0.367962 0.472488 0.892027 0.115 Uiso 1 1 calc GR . . . .
H1AC H 0.369432 0.431245 1.002888 0.115 Uiso 1 1 calc GR . . . .
Br1 Br 0.330(4) 0.1555(16) 0.615(4) 0.038(4) Uani 0.081(6) 1 d D U P A 2
Br2 Br 0.086(4) 0.337(3) 0.951(4) 0.037(4) Uani 0.081(6) 1 d D U P A 2
Br3 Br -0.297(3) 0.523(3) 0.506(3) 0.037(4) Uani 0.077(8) 1 d D U P B 4

loop_
_atom_site_aniso_label
_atom_site_aniso_U_11
_atom_site_aniso_U_22
_atom_site_aniso_U_33
_atom_site_aniso_U_23
_atom_site_aniso_U_13
_atom_site_aniso_U_12
Fe1 0.0320(6) 0.0412(8) 0.0258(6) 0.0001(6) 0.0028(5) -0.0013(6)
Cl2 0.030(2) 0.049(3) 0.0249(19) -0.0039(14) 0.0033(18) 0.003(2)
Cl3 0.0322(15) 0.040(2) 0.043(3) 0.006(2) 0.0097(17) 0.0019(12)
Cl1 0.033(2) 0.057(3) 0.0257(18) -0.005(2) 0.0048(13) 0.003(2)
O3 0.026(3) 0.045(4) 0.033(3) -0.005(3) 0.001(2) 0.001(3)
O4 0.033(3) 0.041(4) 0.025(3) -0.002(3) 0.002(2) -0.002(3)
O2 0.027(3) 0.048(4) 0.021(3) 0.001(2) -0.003(2) 0.003(3)
O6 0.035(3) 0.040(4) 0.039(4) 0.000(3) 0.006(3) 0.002(3)
O1 0.031(3) 0.041(4) 0.030(3) 0.002(3) 0.002(2) 0.003(3)
O5 0.034(3) 0.045(4) 0.037(4) 0.005(3) 0.007(3) -0.001(3)
N1 0.029(4) 0.044(5) 0.035(4) 0.001(3) 0.004(3) 0.002(3)
C4 0.025(4) 0.041(5) 0.028(4) -0.004(4) 0.010(3) -0.003(3)
C2 0.030(4) 0.035(5) 0.026(4) 0.000(3) -0.001(3) -0.003(3)
C8 0.031(4) 0.038(5) 0.028(4) -0.003(4) 0.004(3) 0.002(4)
C1 0.028(4) 0.036(5) 0.028(4) 0.000(3) 0.005(3) -0.003(3)
C3 0.025(3) 0.042(4) 0.033(4) 0.006(3) 0.006(3) 0.002(3)
C5 0.040(5) 0.033(5) 0.027(4) -0.002(3) 0.014(4) -0.001(4)
C6 0.033(4) 0.047(5) 0.018(3) -0.004(3) 0.006(3) -0.006(3)
C17 0.048(6) 0.043(6) 0.041(5) 0.002(4) 0.019(5) 0.003(4)
C7 0.040(5) 0.053(6) 0.029(5) 0.001(4) -0.002(4) -0.004(4)
C 0.035(5) 0.048(6) 0.025(4) -0.004(4) 0.004(3) 0.006(4)
C9 0.031(4) 0.042(4) 0.026(4) -0.001(3) 0.005(3) 0.000(3)
C14 0.038(5) 0.049(6) 0.040(5) -0.002(4) 0.000(4) 0.003(4)
C10 0.053(6) 0.053(7) 0.049(6) -0.005(5) 0.001(5) -0.007(5)
C13 0.037(5) 0.049(6) 0.033(5) 0.003(4) 0.008(4) 0.004(4)
C16 0.040(5) 0.045(6) 0.040(5) 0.001(4) 0.009(4) -0.004(4)
C18 0.039(5) 0.051(6) 0.045(6) 0.002(5) 0.009(4) 0.004(4)
C11 0.048(6) 0.047(6) 0.051(6) 0.002(5) 0.019(5) 0.006(5)
C15 0.046(6) 0.065(7) 0.037(5) -0.011(5) -0.007(4) 0.007(5)
C12 0.080(8) 0.049(7) 0.059(7) 0.009(5) 0.040(7) 0.009(6)
C19 0.069(8) 0.058(8) 0.087(10) 0.001(7) -0.027(7) -0.018(7)
C1A 0.091(10) 0.062(8) 0.090(11) 0.002(7) 0.051(9) 0.010(7)
Br1 0.033(6) 0.058(8) 0.025(5) 0.003(7) 0.007(5) -0.002(7)
Br2 0.031(7) 0.050(7) 0.029(6) -0.004(5) 0.002(6) -0.001(6)
Br3 0.029(5) 0.042(6) 0.040(8) 0.004(7) 0.012(6) 0.008(5)

loop_
_atom_type_symbol
_atom_type_description
_atom_type_scat_dispersion_real
_atom_type_scat_dispersion_imag
_atom_type_scat_source
C C 0.0033 0.0016 'International Tables Vol C Tables 4.2.6.8 and 6.1.1.4'
H H 0.0000 0.0000 'International Tables Vol C Tables 4.2.6.8 and 6.1.1.4'
Br Br -0.2901 2.4595 'International Tables Vol C Tables 4.2.6.8 and 6.1.1.4'
Cl Cl 0.1484 0.1585 'International Tables Vol C Tables 4.2.6.8 and 6.1.1.4'
Fe Fe 0.3463 0.8444 'International Tables Vol C Tables 4.2.6.8 and 6.1.1.4'
N N 0.0061 0.0033 'International Tables Vol C Tables 4.2.6.8 and 6.1.1.4'
O O 0.0106 0.0060 'International Tables Vol C Tables 4.2.6.8 and 6.1.1.4'

loop_
_geom_angle_atom_site_label_1
_geom_angle_atom_site_label_2
_geom_angle_atom_site_label_3
_geom_angle
_geom_angle_site_symmetry_1
_geom_angle_site_symmetry_3
_geom_angle_publ_flag
O3 Fe1 O6 88.9(2) 4_565 3_566 ?
O3 Fe1 O1 177.2(3) 4_565 . ?
O3 Fe1 O5 88.3(3) 4_565 . ?
O4 Fe1 O3 80.6(2) 4_565 4_565 ?
O4 Fe1 O6 167.4(3) 4_565 3_566 ?
O4 Fe1 O1 99.4(2) 4_565 . ?
O4 Fe1 O5 95.2(3) 4_565 . ?
O2 Fe1 O3 101.0(2) . 4_565 ?
O2 Fe1 O4 101.7(3) . 4_565 ?
O2 Fe1 O6 87.0(3) . 3_566 ?
O2 Fe1 O1 81.8(2) . . ?
O2 Fe1 O5 161.8(3) . . ?
O1 Fe1 O6 90.8(3) . 3_566 ?
O1 Fe1 O5 88.9(3) . . ?
O5 Fe1 O6 77.5(3) . 3_566 ?
C4 O3 Fe1 114.5(5) . 4_666 ?
C5 O4 Fe1 115.1(5) . 4_666 ?
C2 O2 Fe1 112.5(5) . . ?
C O6 Fe1 115.4(6) . 3_566 ?
C1 O1 Fe1 112.3(5) . . ?
C8 O5 Fe1 116.2(6) . . ?
C7 N1 C13 107.7(7) . . ?
C7 N1 C11 112.9(8) . . ?
C16 N1 C7 109.0(7) . . ?
C16 N1 C13 111.3(7) . . ?
C16 N1 C11 108.8(7) . . ?
C11 N1 C13 107.2(7) . . ?
O3 C4 C5 114.0(7) . . ?
O3 C4 C6 125.9(8) . . ?
C6 C4 C5 120.1(8) . . ?
O2 C2 C1 115.7(7) . . ?
O2 C2 C6 123.6(8) . . ?
C6 C2 C1 120.6(7) . . ?
O5 C8 C3 126.7(8) . . ?
O5 C8 C 114.5(8) . 3_566 ?
C3 C8 C 118.7(8) . 3_566 ?
O1 C1 C2 115.8(7) . . ?
O1 C1 C9 125.0(8) . . ?
C9 C1 C2 119.2(7) . . ?
C8 C3 Cl3 118.5(7) . . ?
C8 C3 Br3 119.0(19) . . ?
C C3 Cl3 119.7(8) . . ?
C C3 C8 121.8(7) . . ?
C C3 Br3 118.2(19) . . ?
O4 C5 C4 114.9(8) . . ?
O4 C5 C9 126.8(8) . . ?
C9 C5 C4 118.3(7) . . ?
C4 C6 Cl1 119.1(7) . . ?
C4 C6 Br1 116.5(17) . . ?
C2 C6 Cl1 120.8(7) . . ?
C2 C6 C4 120.1(7) . . ?
C2 C6 Br1 122.6(18) . . ?
H17A C17 H17B 108.0 . . ?
C16 C17 H17A 109.4 . . ?
C16 C17 H17B 109.4 . . ?
C16 C17 C18 111.2(8) . . ?
C18 C17 H17A 109.4 . . ?
C18 C17 H17B 109.4 . . ?
N1 C7 H7A 108.3 . . ?
N1 C7 H7B 108.3 . . ?
N1 C7 C10 115.9(8) . . ?
H7A C7 H7B 107.4 . . ?
C10 C7 H7A 108.3 . . ?
C10 C7 H7B 108.3 . . ?
O6 C C8 115.7(8) . 3_566 ?
O6 C C3 124.9(8) . . ?
C3 C C8 119.4(8) . 3_566 ?
C1 C9 Cl2 118.8(7) . . ?
C1 C9 C5 121.6(7) . . ?
C1 C9 Br2 123.5(17) . . ?
C5 C9 Cl2 119.5(7) . . ?
C5 C9 Br2 114.7(17) . . ?
H14A C14 H14B 108.5 . . ?
C13 C14 H14A 110.1 . . ?
C13 C14 H14B 110.1 . . ?
C13 C14 C15 107.8(8) . . ?
C15 C14 H14A 110.1 . . ?
C15 C14 H14B 110.1 . . ?
C7 C10 H10A 109.7 . . ?
C7 C10 H10B 109.7 . . ?
H10A C10 H10B 108.2 . . ?
C19 C10 C7 109.7(9) . . ?
C19 C10 H10A 109.7 . . ?
C19 C10 H10B 109.7 . . ?
N1 C13 H13A 108.0 . . ?
N1 C13 H13B 108.0 . . ?
C14 C13 N1 117.2(8) . . ?
C14 C13 H13A 108.0 . . ?
C14 C13 H13B 108.0 . . ?
H13A C13 H13B 107.3 . . ?
N1 C16 C17 117.4(8) . . ?
N1 C16 H16A 108.0 . . ?
N1 C16 H16B 108.0 . . ?
C17 C16 H16A 108.0 . . ?
C17 C16 H16B 108.0 . . ?
H16A C16 H16B 107.2 . . ?
C17 C18 H18A 109.5 . . ?
C17 C18 H18B 109.5 . . ?
C17 C18 H18C 109.5 . . ?
H18A C18 H18B 109.5 . . ?
H18A C18 H18C 109.5 . . ?
H18B C18 H18C 109.5 . . ?
N1 C11 H11A 108.2 . . ?
N1 C11 H11B 108.2 . . ?
H11A C11 H11B 107.3 . . ?
C12 C11 N1 116.5(9) . . ?
C12 C11 H11A 108.2 . . ?
C12 C11 H11B 108.2 . . ?
C14 C15 H15A 109.5 . . ?
C14 C15 H15B 109.5 . . ?
C14 C15 H15C 109.5 . . ?
H15A C15 H15B 109.5 . . ?
H15A C15 H15C 109.5 . . ?
H15B C15 H15C 109.5 . . ?
C11 C12 H12A 109.5 . . ?
C11 C12 H12B 109.5 . . ?
C11 C12 C1A 110.7(11) . . ?
H12A C12 H12B 108.1 . . ?
C1A C12 H12A 109.5 . . ?
C1A C12 H12B 109.5 . . ?
C10 C19 H19A 109.5 . . ?
C10 C19 H19B 109.5 . . ?
C10 C19 H19C 109.5 . . ?
H19A C19 H19B 109.5 . . ?
H19A C19 H19C 109.5 . . ?
H19B C19 H19C 109.5 . . ?
C12 C1A H1AA 109.5 . . ?
C12 C1A H1AB 109.5 . . ?
C12 C1A H1AC 109.5 . . ?
H1AA C1A H1AB 109.5 . . ?
H1AA C1A H1AC 109.5 . . ?
H1AB C1A H1AC 109.5 . . ?

loop_
_geom_bond_atom_site_label_1
_geom_bond_atom_site_label_2
_geom_bond_distance
_geom_bond_site_symmetry_2
_geom_bond_publ_flag
Fe1 O3 1.993(6) 4_565 ?
Fe1 O4 1.978(6) 4_565 ?
Fe1 O2 1.976(6) . ?
Fe1 O6 2.095(7) 3_566 ?
Fe1 O1 1.999(6) . ?
Fe1 O5 2.071(7) . ?
Cl2 C9 1.760(10) . ?
Cl3 C3 1.763(10) . ?
Cl1 C6 1.747(10) . ?
O3 C4 1.284(10) . ?
O4 C5 1.277(10) . ?
O2 C2 1.291(9) . ?
O6 C 1.242(11) . ?
O1 C1 1.277(10) . ?
O5 C8 1.258(11) . ?
N1 C7 1.513(11) . ?
N1 C13 1.527(11) . ?
N1 C16 1.506(12) . ?
N1 C11 1.522(12) . ?
C4 C5 1.505(11) . ?
C4 C6 1.404(11) . ?
C2 C1 1.486(12) . ?
C2 C6 1.383(12) . ?
C8 C3 1.391(12) . ?
C8 C 1.545(12) 3_566 ?
C1 C9 1.394(11) . ?
C3 C 1.382(13) . ?
C3 Br3 1.81(3) . ?
C5 C9 1.396(12) . ?
C6 Br1 1.82(3) . ?
C17 H17A 0.9900 . ?
C17 H17B 0.9900 . ?
C17 C16 1.513(13) . ?
C17 C18 1.522(14) . ?
C7 H7A 0.9900 . ?
C7 H7B 0.9900 . ?
C7 C10 1.521(15) . ?
C9 Br2 1.82(3) . ?
C14 H14A 0.9900 . ?
C14 H14B 0.9900 . ?
C14 C13 1.514(13) . ?
C14 C15 1.532(14) . ?
C10 H10A 0.9900 . ?
C10 H10B 0.9900 . ?
C10 C19 1.507(14) . ?
C13 H13A 0.9900 . ?
C13 H13B 0.9900 . ?
C16 H16A 0.9900 . ?
C16 H16B 0.9900 . ?
C18 H18A 0.9800 . ?
C18 H18B 0.9800 . ?
C18 H18C 0.9800 . ?
C11 H11A 0.9900 . ?
C11 H11B 0.9900 . ?
C11 C12 1.494(14) . ?
C15 H15A 0.9800 . ?
C15 H15B 0.9800 . ?
C15 H15C 0.9800 . ?
C12 H12A 0.9900 . ?
C12 H12B 0.9900 . ?
C12 C1A 1.514(16) . ?
C19 H19A 0.9800 . ?
C19 H19B 0.9800 . ?
C19 H19C 0.9800 . ?
C1A H1AA 0.9800 . ?
C1A H1AB 0.9800 . ?
C1A H1AC 0.9800 . ?

loop_
_geom_torsion_atom_site_label_1
_geom_torsion_atom_site_label_2
_geom_torsion_atom_site_label_3
_geom_torsion_atom_site_label_4
_geom_torsion
_geom_torsion_site_symmetry_1
_geom_torsion_site_symmetry_2
_geom_torsion_site_symmetry_3
_geom_torsion_site_symmetry_4
_geom_torsion_publ_flag
Fe1 O3 C4 C5 9.9(9) 4_666 . . . ?
Fe1 O3 C4 C6 -171.8(7) 4_666 . . . ?
Fe1 O4 C5 C4 -1.4(9) 4_666 . . . ?
Fe1 O4 C5 C9 177.5(7) 4_666 . . . ?
Fe1 O2 C2 C1 9.9(9) . . . . ?
Fe1 O2 C2 C6 -170.1(7) . . . . ?
Fe1 O6 C C8 -4.0(9) 3_566 . . 3_566 ?
Fe1 O6 C C3 176.9(7) 3_566 . . . ?
Fe1 O1 C1 C2 -10.2(9) . . . . ?
Fe1 O1 C1 C9 170.8(7) . . . . ?
Fe1 O5 C8 C3 172.1(7) . . . . ?
Fe1 O5 C8 C -7.2(9) . . . 3_566 ?
Cl3 C3 C O6 2.5(13) . . . . ?
Cl3 C3 C C8 -176.6(6) . . . 3_566 ?
O3 C4 C5 O4 -5.8(11) . . . . ?
O3 C4 C5 C9 175.2(8) . . . . ?
O3 C4 C6 Cl1 1.4(13) . . . . ?
O3 C4 C6 C2 -176.7(8) . . . . ?
O3 C4 C6 Br1 12.9(19) . . . . ?
O4 C5 C9 Cl2 1.3(14) . . . . ?
O4 C5 C9 C1 -175.8(8) . . . . ?
O4 C5 C9 Br2 9(2) . . . . ?
O2 C2 C1 O1 0.3(11) . . . . ?
O2 C2 C1 C9 179.3(8) . . . . ?
O2 C2 C6 Cl1 2.4(13) . . . . ?
O2 C2 C6 C4 -179.5(8) . . . . ?
O2 C2 C6 Br1 -9.8(19) . . . . ?
O1 C1 C9 Cl2 0.5(13) . . . . ?
O1 C1 C9 C5 177.7(8) . . . . ?
O1 C1 C9 Br2 -8(2) . . . . ?
O5 C8 C3 Cl3 -2.6(13) . . . . ?
O5 C8 C3 C 177.0(9) . . . . ?
O5 C8 C3 Br3 8.9(17) . . . . ?
N1 C7 C10 C19 177.2(10) . . . . ?
N1 C11 C12 C1A 176.7(10) . . . . ?
C4 C5 C9 Cl2 -179.8(7) . . . . ?
C4 C5 C9 C1 3.0(13) . . . . ?
C4 C5 C9 Br2 -172(2) . . . . ?
C2 C1 C9 Cl2 -178.4(7) . . . . ?
C2 C1 C9 C5 -1.2(13) . . . . ?
C2 C1 C9 Br2 173(2) . . . . ?
C8 C3 C O6 -177.2(8) . . . . ?
C8 C3 C C8 3.7(14) . . . 3_566 ?
C1 C2 C6 Cl1 -177.6(7) . . . . ?
C1 C2 C6 C4 0.4(13) . . . . ?
C1 C2 C6 Br1 170.2(16) . . . . ?
C5 C4 C6 Cl1 179.6(7) . . . . ?
C5 C4 C6 C2 1.4(13) . . . . ?
C5 C4 C6 Br1 -168.9(15) . . . . ?
C6 C4 C5 O4 175.8(8) . . . . ?
C6 C4 C5 C9 -3.2(13) . . . . ?
C6 C2 C1 O1 -179.7(8) . . . . ?
C6 C2 C1 C9 -0.6(13) . . . . ?
C7 N1 C13 C14 168.1(8) . . . . ?
C7 N1 C16 C17 -61.2(11) . . . . ?
C7 N1 C11 C12 -53.5(12) . . . . ?
C C8 C3 Cl3 176.6(6) 3_566 . . . ?
C C8 C3 C -3.7(14) 3_566 . . . ?
C C8 C3 Br3 -171.8(13) 3_566 . . . ?
C13 N1 C7 C10 64.7(11) . . . . ?
C13 N1 C16 C17 57.5(11) . . . . ?
C13 N1 C11 C12 -171.9(9) . . . . ?
C16 N1 C7 C10 -174.4(8) . . . . ?
C16 N1 C13 C14 48.6(11) . . . . ?
C16 N1 C11 C12 67.7(11) . . . . ?
C18 C17 C16 N1 -173.4(8) . . . . ?
C11 N1 C7 C10 -53.4(11) . . . . ?
C11 N1 C13 C14 -70.2(10) . . . . ?
C11 N1 C16 C17 175.3(8) . . . . ?
C15 C14 C13 N1 177.6(8) . . . . ?
Br3 C3 C O6 -9.0(17) . . . . ?
Br3 C3 C C8 171.9(13) . . . 3_566 ?
